data_1519860
loop_
_publ_author_name
'Tomkinson, N.'
'Coles, Simon J.'
'Hursthouse, Michael B.'
'Coles, Simon J.'

_publ_section_title
;
 C14H15NF3 . PF6
;
_journal_name_full 'Crystal Structure Report Archive'
_journal_page_first 297
_journal_year 2007
_chemical_formula_sum 'C14 H15 F9 N P'
_chemical_formula_weight 399.24
_space_group_IT_number 14
_symmetry_cell_setting monoclinic
_symmetry_space_group_name_Hall '-P 2ybc'
_symmetry_space_group_name_H-M 'P 1 21/c 1'
_atom_sites_solution_hydrogens geom
_atom_sites_solution_primary direct
_atom_sites_solution_secondary difmap
_cell_angle_alpha 90.00
_cell_angle_beta 98.718(2)
_cell_angle_gamma 90.00
_cell_formula_units_Z 4
_cell_length_a 18.5797(5)
_cell_length_b 10.6257(3)
_cell_length_c 8.38670(10)
_cell_measurement_reflns_used 3841
_cell_measurement_temperature 120(2)
_cell_measurement_theta_max 27.48
_cell_measurement_theta_min 2.91
_cell_volume 1636.59(7)
_computing_cell_refinement 'DENZO, COLLECT'
_computing_data_reduction 'DENZO, COLLECT'
_computing_molecular_graphics 'PLATON (Spek, 2003)'
_computing_structure_refinement 'SHELXL-97 (Sheldrick, 1997)'
_computing_structure_solution 'SHELXS-97 (Sheldrick, 1997)'
_diffrn_ambient_temperature 120(2)
_diffrn_detector_area_resol_mean 9.091
_diffrn_measured_fraction_theta_full 0.995
_diffrn_measured_fraction_theta_max 0.995
_diffrn_measurement_device_type 'Bruker-Nonius KappaCCD Area Detector'
_diffrn_measurement_method '\f and \w scans'
_diffrn_radiation_monochromator graphite
_diffrn_radiation_source 'Bruker-Nonius FR591 rotating anode'
_diffrn_radiation_type MoK\a
_diffrn_radiation_wavelength 0.71073
_diffrn_reflns_av_R_equivalents 0.0411
_diffrn_reflns_av_sigmaI/netI 0.0323
_diffrn_reflns_limit_h_max 24
_diffrn_reflns_limit_h_min -23
_diffrn_reflns_limit_k_max 13
_diffrn_reflns_limit_k_min -12
_diffrn_reflns_limit_l_max 10
_diffrn_reflns_limit_l_min -10
_diffrn_reflns_number 19829
_diffrn_reflns_theta_full 27.49
_diffrn_reflns_theta_max 27.49
_diffrn_reflns_theta_min 2.93
_exptl_absorpt_coefficient_mu 0.260
_exptl_absorpt_correction_T_max 0.9745
_exptl_absorpt_correction_T_min 0.8810
_exptl_absorpt_correction_type multi-scan
_exptl_absorpt_process_details 'SADABS V2.10 (Sheldrick, G.M., 2003)'
_exptl_crystal_colour colourless
_exptl_crystal_density_diffrn 1.620
_exptl_crystal_density_method 'not measured'
_exptl_crystal_description block
_exptl_crystal_F_000 808
_exptl_crystal_size_max 0.50
_exptl_crystal_size_mid 0.20
_exptl_crystal_size_min 0.10
_refine_diff_density_max 0.328
_refine_diff_density_min -0.442
_refine_diff_density_rms 0.064
_refine_ls_extinction_method none
_refine_ls_goodness_of_fit_ref 1.047
_refine_ls_hydrogen_treatment constr
_refine_ls_matrix_type full
_refine_ls_number_parameters 226
_refine_ls_number_reflns 3737
_refine_ls_number_restraints 0
_refine_ls_restrained_S_all 1.047
_refine_ls_R_factor_all 0.0530
_refine_ls_R_factor_gt 0.0395
_refine_ls_shift/su_max 0.001
_refine_ls_shift/su_mean 0.000
_refine_ls_structure_factor_coef Fsqd
_refine_ls_weighting_details 'calc w=1/[\s^2^(Fo^2^)+(0.0509P)^2^+0.6899P] where P=(Fo^2^+2Fc^2^)/3'
_refine_ls_weighting_scheme calc
_refine_ls_wR_factor_gt 0.0978
_refine_ls_wR_factor_ref 0.1047
_reflns_number_gt 3029
_reflns_number_total 3737
_reflns_threshold_expression >2sigma(I)
_cod_data_source_file eCrystal-297.cif
_cod_data_source_block 2007src0354
_cod_depositor_comments
;
Citation :
Tomkinson, N and Coles, Simon J. and Hursthouse, Michael B. and 
Coles, Simon J. (2007) 
University of Southampton, Crystal Structure Report Archive. 
(doi:10.5258/ecrystals/297)

More at:
http://ecrystals.chem.soton.ac.uk/297/

The following automatic conversions were performed:

'_symmetry_cell_setting' value 'Monoclinic' changed to 'monoclinic'
according to the built-in table from CIF Core dictionary named
'cif_core.dic' version 2.4.1 from 2010-06-29.

Automatic conversion script
Id: cif_fix_values 3392 2015-05-12 13:50:21Z andrius 
;
_cod_original_sg_symbol_H-M P2(1)/c
_cod_database_code 1519860

loop_
_symmetry_equiv_pos_as_xyz
'x, y, z'
'-x, y+1/2, -z+1/2'
'-x, -y, -z'
'x, -y-1/2, z-1/2'

loop_
_atom_site_label
_atom_site_type_symbol
_atom_site_fract_x
_atom_site_fract_y
_atom_site_fract_z
_atom_site_U_iso_or_equiv
_atom_site_adp_type
_atom_site_occupancy
_atom_site_symmetry_multiplicity
_atom_site_calc_flag
_atom_site_refinement_flags
_atom_site_disorder_assembly
_atom_site_disorder_group
C1 C 0.07271(9) -0.13360(17) 0.8711(2) 0.0315(4) Uani 1 1 d . . .
C2 C 0.11628(9) -0.05139(16) 0.77337(19) 0.0219(3) Uani 1 1 d . . .
H2 H 0.1225 -0.0948 0.6706 0.026 Uiso 1 1 calc R . .
C3 C 0.08256(9) 0.07895(17) 0.7369(2) 0.0280(4) Uani 1 1 d . . .
H3A H 0.0949 0.1123 0.6342 0.034 Uiso 1 1 calc R . .
H3B H 0.0289 0.0755 0.7298 0.034 Uiso 1 1 calc R . .
C4 C 0.11624(10) 0.16029(17) 0.8795(2) 0.0304(4) Uani 1 1 d . . .
H4A H 0.1166 0.2501 0.8483 0.036 Uiso 1 1 calc R . .
H4B H 0.0890 0.1511 0.9715 0.036 Uiso 1 1 calc R . .
C5 C 0.19345(9) 0.11019(15) 0.92237(19) 0.0227(3) Uani 1 1 d . . .
H5A H 0.2276 0.1579 0.8654 0.027 Uiso 1 1 calc R . .
H5B H 0.2101 0.1156 1.0400 0.027 Uiso 1 1 calc R . .
C6 C 0.24184(8) -0.10298(15) 0.88719(18) 0.0179(3) Uani 1 1 d . . .
H6 H 0.2335 -0.1842 0.8406 0.022 Uiso 1 1 calc R . .
C7 C 0.31205(8) -0.07677(15) 0.97323(17) 0.0192(3) Uani 1 1 d . . .
H7 H 0.3223 0.0023 1.0245 0.023 Uiso 1 1 calc R . .
C8 C 0.36399(8) -0.16641(15) 0.98087(18) 0.0195(3) Uani 1 1 d . . .
H8 H 0.3504 -0.2434 0.9269 0.023 Uiso 1 1 calc R . .
C9 C 0.43857(8) -0.15728(15) 1.06316(17) 0.0191(3) Uani 1 1 d . . .
C10 C 0.46420(9) -0.05470(16) 1.16173(18) 0.0225(3) Uani 1 1 d . . .
H10 H 0.4321 0.0117 1.1791 0.027 Uiso 1 1 calc R . .
C11 C 0.53644(9) -0.05077(17) 1.23340(19) 0.0262(4) Uani 1 1 d . . .
H11 H 0.5537 0.0185 1.3000 0.031 Uiso 1 1 calc R . .
C12 C 0.58387(9) -0.14737(18) 1.2086(2) 0.0277(4) Uani 1 1 d . . .
H12 H 0.6332 -0.1440 1.2586 0.033 Uiso 1 1 calc R . .
C13 C 0.55951(9) -0.24853(18) 1.1113(2) 0.0276(4) Uani 1 1 d . . .
H13 H 0.5921 -0.3141 1.0934 0.033 Uiso 1 1 calc R . .
C14 C 0.48701(9) -0.25357(16) 1.03987(19) 0.0242(4) Uani 1 1 d . . .
H14 H 0.4702 -0.3236 0.9742 0.029 Uiso 1 1 calc R . .
N1 N 0.18823(7) -0.02317(12) 0.86803(15) 0.0176(3) Uani 1 1 d . . .
F1 F 0.24564(6) 0.09759(10) 0.56934(12) 0.0342(3) Uani 1 1 d . . .
F2 F 0.33013(6) -0.01676(11) 0.46373(15) 0.0400(3) Uani 1 1 d . . .
F3 F 0.25733(7) 0.11804(10) 0.30695(13) 0.0443(3) Uani 1 1 d . . .
F4 F 0.24178(7) -0.09352(10) 0.27275(12) 0.0363(3) Uani 1 1 d . . .
F5 F 0.15808(6) 0.02090(11) 0.37910(16) 0.0465(3) Uani 1 1 d . . .
F6 F 0.23198(6) -0.11370(10) 0.53581(12) 0.0318(3) Uani 1 1 d . . .
F7 F 0.10297(6) -0.24685(11) 0.90069(18) 0.0504(4) Uani 1 1 d . . .
F8 F 0.06449(6) -0.08384(12) 1.01329(14) 0.0431(3) Uani 1 1 d . . .
F9 F 0.00568(6) -0.15278(12) 0.79024(17) 0.0496(3) Uani 1 1 d . . .
P1 P 0.24401(2) 0.00236(4) 0.42066(5) 0.02057(13) Uani 1 1 d . . .

loop_
_atom_site_aniso_label
_atom_site_aniso_U_11
_atom_site_aniso_U_22
_atom_site_aniso_U_33
_atom_site_aniso_U_23
_atom_site_aniso_U_13
_atom_site_aniso_U_12
C1 0.0183(8) 0.0233(9) 0.0523(11) 0.0028(8) 0.0037(7) -0.0002(7)
C2 0.0176(8) 0.0233(8) 0.0241(8) -0.0024(6) 0.0008(6) 0.0009(6)
C3 0.0220(8) 0.0255(9) 0.0349(9) 0.0048(7) -0.0009(7) 0.0023(7)
C4 0.0250(9) 0.0198(9) 0.0457(10) -0.0028(7) 0.0030(7) 0.0042(7)
C5 0.0237(8) 0.0167(8) 0.0271(8) -0.0038(6) 0.0019(6) 0.0001(6)
C6 0.0201(8) 0.0156(8) 0.0195(7) 0.0023(6) 0.0075(6) -0.0009(6)
C7 0.0204(8) 0.0192(8) 0.0185(7) 0.0010(6) 0.0041(6) -0.0008(6)
C8 0.0208(8) 0.0193(8) 0.0190(7) 0.0013(6) 0.0050(6) -0.0019(6)
C9 0.0192(7) 0.0199(8) 0.0189(7) 0.0036(6) 0.0048(5) -0.0007(6)
C10 0.0249(8) 0.0215(8) 0.0215(8) 0.0026(6) 0.0044(6) 0.0007(7)
C11 0.0264(9) 0.0292(9) 0.0220(8) 0.0022(7) 0.0006(6) -0.0063(7)
C12 0.0191(8) 0.0395(10) 0.0239(8) 0.0074(7) 0.0015(6) -0.0029(7)
C13 0.0219(9) 0.0324(10) 0.0293(8) 0.0040(7) 0.0060(6) 0.0067(7)
C14 0.0238(8) 0.0251(9) 0.0239(8) -0.0007(6) 0.0045(6) 0.0013(7)
N1 0.0180(7) 0.0175(7) 0.0177(6) 0.0008(5) 0.0037(5) -0.0008(5)
F1 0.0453(7) 0.0293(6) 0.0285(5) -0.0125(4) 0.0067(4) -0.0022(5)
F2 0.0251(6) 0.0337(6) 0.0613(7) -0.0022(5) 0.0071(5) -0.0004(5)
F3 0.0814(9) 0.0223(6) 0.0292(6) 0.0063(4) 0.0082(6) -0.0059(6)
F4 0.0638(8) 0.0250(6) 0.0221(5) -0.0063(4) 0.0129(5) -0.0048(5)
F5 0.0284(6) 0.0376(7) 0.0673(8) -0.0137(6) -0.0123(5) 0.0079(5)
F6 0.0457(6) 0.0265(6) 0.0252(5) 0.0037(4) 0.0117(4) -0.0041(5)
F7 0.0327(6) 0.0227(6) 0.0974(10) 0.0171(6) 0.0152(6) 0.0022(5)
F8 0.0381(7) 0.0499(8) 0.0463(7) 0.0079(5) 0.0230(5) -0.0023(6)
F9 0.0211(6) 0.0399(7) 0.0844(9) 0.0023(6) -0.0028(6) -0.0098(5)
P1 0.0267(2) 0.0174(2) 0.0176(2) -0.00108(14) 0.00307(16) 0.00077(16)

loop_
_atom_type_symbol
_atom_type_description
_atom_type_scat_dispersion_real
_atom_type_scat_dispersion_imag
_atom_type_scat_source
C C 0.0033 0.0016 'International Tables Vol C Tables 4.2.6.8 and 6.1.1.4'
H H 0.0000 0.0000 'International Tables Vol C Tables 4.2.6.8 and 6.1.1.4'
N N 0.0061 0.0033 'International Tables Vol C Tables 4.2.6.8 and 6.1.1.4'
F F 0.0171 0.0103 'International Tables Vol C Tables 4.2.6.8 and 6.1.1.4'
P P 0.1023 0.0942 'International Tables Vol C Tables 4.2.6.8 and 6.1.1.4'

loop_
_geom_angle_atom_site_label_1
_geom_angle_atom_site_label_2
_geom_angle_atom_site_label_3
_geom_angle
_geom_angle_site_symmetry_1
_geom_angle_site_symmetry_3
F8 C1 F7 107.06(16) . .
F8 C1 F9 106.81(15) . .
F7 C1 F9 106.84(15) . .
F8 C1 C2 113.48(15) . .
F7 C1 C2 112.08(15) . .
F9 C1 C2 110.22(15) . .
N1 C2 C1 109.90(13) . .
N1 C2 C3 103.47(13) . .
C1 C2 C3 113.19(14) . .
C4 C3 C2 104.38(13) . .
C5 C4 C3 104.27(14) . .
N1 C5 C4 104.22(13) . .
N1 C6 C7 124.26(15) . .
C8 C7 C6 118.74(15) . .
C7 C8 C9 126.72(15) . .
C14 C9 C10 118.83(15) . .
C14 C9 C8 118.21(14) . .
C10 C9 C8 122.94(14) . .
C11 C10 C9 119.84(15) . .
C10 C11 C12 120.50(16) . .
C13 C12 C11 120.29(15) . .
C12 C13 C14 119.54(16) . .
C13 C14 C9 120.99(16) . .
C6 N1 C2 123.22(13) . .
C6 N1 C5 124.80(13) . .
C2 N1 C5 111.68(12) . .
F5 P1 F3 90.86(7) . .
F5 P1 F2 179.53(7) . .
F3 P1 F2 89.56(7) . .
F5 P1 F4 90.10(6) . .
F3 P1 F4 90.87(6) . .
F2 P1 F4 90.10(6) . .
F5 P1 F1 89.55(6) . .
F3 P1 F1 89.56(6) . .
F2 P1 F1 90.25(6) . .
F4 P1 F1 179.45(6) . .
F5 P1 F6 90.02(7) . .
F3 P1 F6 179.11(7) . .
F2 P1 F6 89.56(6) . .
F4 P1 F6 89.29(6) . .
F1 P1 F6 90.28(6) . .

loop_
_geom_bond_atom_site_label_1
_geom_bond_atom_site_label_2
_geom_bond_distance
_geom_bond_site_symmetry_2
C1 F8 1.334(2) .
C1 F7 1.335(2) .
C1 F9 1.340(2) .
C1 C2 1.514(2) .
C2 N1 1.4784(19) .
C2 C3 1.532(2) .
C3 C4 1.530(2) .
C4 C5 1.521(2) .
C5 N1 1.487(2) .
C6 N1 1.299(2) .
C6 C7 1.419(2) .
C7 C8 1.351(2) .
C8 C9 1.455(2) .
C9 C14 1.396(2) .
C9 C10 1.407(2) .
C10 C11 1.386(2) .
C11 C12 1.389(3) .
C12 C13 1.384(3) .
C13 C14 1.390(2) .
F1 P1 1.6026(10) .
F2 P1 1.5990(11) .
F3 P1 1.5979(11) .
F4 P1 1.6009(10) .
F5 P1 1.5940(12) .
F6 P1 1.6027(10) .
